data_2201367
loop_
_publ_author_name
'A. Abdul Ajees'
'S. Karthikeyan'
'C. V. Yelamaggad'
'B. V. Badami'

_publ_section_title
;
 4-(2-Benzoylhydrazinothiazol-4-yl)-3-phenylsydnone
;
_journal_issue 7
_journal_name_full 'Acta Crystallographica Section E'
_journal_page_first o784
_journal_page_last o786
_journal_paper_doi 10.1107/S1600536802010668
_journal_volume 58
_journal_year 2002
_chemical_formula_iupac 'C18 H13 N5 O3 S'
_chemical_formula_moiety 'C18 H13 N5 O3 S'
_chemical_formula_sum 'C18 H13 N5 O3 S'
_chemical_formula_weight 379.39
_chemical_name_common
;
4-2(2'-Benzoylhydrazino-4'-thiazolyl)-3-phenylsydnone
;
_chemical_name_systematic
;
4-2(2'-Benzoylhydrazino-4'-thiazolyl)-3-phenylsydnone
;
_space_group_IT_number 2
_symmetry_cell_setting triclinic
_symmetry_space_group_name_Hall '-P 1'
_symmetry_space_group_name_H-M 'P -1'
_atom_sites_solution_hydrogens geom
_atom_sites_solution_primary direct
_atom_sites_solution_secondary difmap
_audit_creation_method SHELXL-97
_cell_angle_alpha 81.54(2)
_cell_angle_beta 81.74(2)
_cell_angle_gamma 71.59(2)
_cell_formula_units_Z 2
_cell_length_a 8.290(2)
_cell_length_b 9.646(3)
_cell_length_c 11.715(3)
_cell_measurement_reflns_used 25
_cell_measurement_temperature 293(2)
_cell_measurement_theta_max 30
_cell_measurement_theta_min 14
_cell_volume 874.4(4)
_computing_cell_refinement 'SDP (Frenz, 1978)'
_computing_data_collection 'CAD-4 Software (Enraf-Nonius, 1989)'
_computing_data_reduction 'CAD-4 Software'
_computing_molecular_graphics 'ZORTEP (Zsolnai, 1997)'
_computing_publication_material 'PARST97 (Nardelli, 1995)'
_computing_structure_refinement 'SHELXL97 (Sheldrick, 1997)'
_computing_structure_solution 'SHELXS97 (Sheldrick, 1997)'
_diffrn_ambient_temperature 293(2)
_diffrn_measured_fraction_theta_full 0.938
_diffrn_measured_fraction_theta_max 0.938
_diffrn_measurement_device_type 'Enraf-Nonius CAD-4'
_diffrn_measurement_method \w-2\q
_diffrn_radiation_monochromator graphite
_diffrn_radiation_source 'fine-focus sealed tube'
_diffrn_radiation_type CuK\a
_diffrn_radiation_wavelength 1.5418
_diffrn_reflns_av_R_equivalents 0.012
_diffrn_reflns_av_sigmaI/netI 0.1119
_diffrn_reflns_limit_h_max 10
_diffrn_reflns_limit_h_min -9
_diffrn_reflns_limit_k_max 11
_diffrn_reflns_limit_k_min -3
_diffrn_reflns_limit_l_max 14
_diffrn_reflns_limit_l_min -14
_diffrn_reflns_number 3306
_diffrn_reflns_theta_full 69.92
_diffrn_reflns_theta_max 69.92
_diffrn_reflns_theta_min 3.84
_diffrn_standards_decay_% <1
_diffrn_standards_interval_time 120min
_diffrn_standards_number 3
_exptl_absorpt_coefficient_mu 1.915
_exptl_absorpt_correction_T_max 0.682
_exptl_absorpt_correction_T_min 0.637
_exptl_absorpt_correction_type '\y scan'
_exptl_absorpt_process_details '(North et al., 1968)'
_exptl_crystal_colour yellow
_exptl_crystal_density_diffrn 1.441
_exptl_crystal_density_method 'not measured'
_exptl_crystal_description needle
_exptl_crystal_F_000 392
_exptl_crystal_size_max 0.3
_exptl_crystal_size_mid 0.3
_exptl_crystal_size_min 0.2
_refine_diff_density_max 0.22
_refine_diff_density_min -0.34
_refine_ls_extinction_coef 0.0056(9)
_refine_ls_extinction_expression Fc^*^=kFc[1+0.001xFc^2^\l^3^/sin(2\q)]^-1/4^
_refine_ls_extinction_method SHELXL97
_refine_ls_goodness_of_fit_ref 1.04
_refine_ls_hydrogen_treatment constr
_refine_ls_matrix_type full
_refine_ls_number_parameters 245
_refine_ls_number_reflns 3105
_refine_ls_number_restraints 0
_refine_ls_restrained_S_all 1.04
_refine_ls_R_factor_all 0.048
_refine_ls_R_factor_gt 0.043
_refine_ls_shift/su_max <0.001
_refine_ls_shift/su_mean <0.001
_refine_ls_structure_factor_coef Fsqd
_refine_ls_weighting_details 'calc w = 1/[\s^2^(Fo^2^)+(0.0778P)^2^+0.1813P] where P = (Fo^2^+2Fc^2^)/3'
_refine_ls_weighting_scheme calc
_refine_ls_wR_factor_gt 0.122
_refine_ls_wR_factor_ref 0.129
_reflns_number_gt 2709
_reflns_number_total 3105
_reflns_threshold_expression I>2\s(I)
_cod_data_source_file ci6128.cif
_cod_data_source_block I
_cod_depositor_comments
;
The following automatic conversions were performed:
'_symmetry_cell_setting' value 'Triclinic' changed to 'triclinic'
according to '/home/saulius/struct/CIF-dictionaries/cif_core.dic'
dictionary named 'cif_core.dic' version 2.4.1 from 2010-06-29.

Automatic conversion script
Id: cif_fix_enum 1527 2010-12-29 10:47:43Z saulius 

The following automatic conversions were performed:

'_symmetry_cell_setting' value 'Triclinic' changed to 'triclinic'
according to /home/saulius/struct/CIF-dictionaries/cif_core.dic
dictionary named 'cif_core.dic' version 2.4.1 from 2010-06-29.

Automatic conversion script
Id: cif_fix_values 1715 2011-07-08 13:25:40Z adriana 
;
_cod_database_code 2201367
_cod_database_fobs_code 2201367

loop_
_symmetry_equiv_pos_as_xyz
'x, y, z'
'-x, -y, -z'

loop_
_atom_site_label
_atom_site_fract_x
_atom_site_fract_y
_atom_site_fract_z
_atom_site_U_iso_or_equiv
_atom_site_adp_type
_atom_site_calc_flag
_atom_site_refinement_flags
_atom_site_occupancy
_atom_site_disorder_assembly
_atom_site_disorder_group
_atom_site_type_symbol
S1' 0.77553(6) 0.40163(6) 0.25273(5) 0.0627(2) Uani d . 1 . . S
C2' 0.5537(2) 0.4777(2) 0.26516(18) 0.0506(4) Uani d . 1 . . C
N3' 0.49125(19) 0.56841(19) 0.17799(15) 0.0528(4) Uani d . 1 . . N
C4' 0.6231(2) 0.5833(2) 0.09467(18) 0.0529(5) Uani d . 1 . . C
C5' 0.7828(3) 0.5035(3) 0.1203(2) 0.0630(6) Uani d . 1 . . C
H5' 0.8826 0.5040 0.0727 0.076 Uiso calc R 1 . . H
O1 0.5838(2) 0.7779(2) -0.19526(14) 0.0747(5) Uani d . 1 . . O
N2 0.4277(3) 0.8478(2) -0.13855(16) 0.0722(5) Uani d . 1 . . N
N3 0.4372(2) 0.7827(2) -0.03141(15) 0.0572(4) Uani d . 1 . . N
C4 0.5842(3) 0.6765(2) -0.01223(18) 0.0558(5) Uani d . 1 . . C
C5 0.6856(3) 0.6701(3) -0.1213(2) 0.0642(6) Uani d . 1 . . C
O5 0.8269(2) 0.5972(2) -0.15687(16) 0.0799(5) Uani d . 1 . . O
N6 0.4578(2) 0.4348(2) 0.36025(16) 0.0603(5) Uani d . 1 . . N
H6 0.5035 0.3653 0.4115 0.072 Uiso calc R 1 . . H
N7 0.2838(2) 0.5076(2) 0.37084(15) 0.0566(4) Uani d . 1 . . N
H7 0.2153 0.4734 0.3431 0.068 Uiso calc R 1 . . H
C8 0.2208(2) 0.6310(2) 0.42400(16) 0.0518(4) Uani d . 1 . . C
O8 0.3130(2) 0.68021(19) 0.46809(15) 0.0731(5) Uani d . 1 . . O
C9 0.0320(2) 0.7012(2) 0.42925(17) 0.0528(5) Uani d . 1 . . C
C10 -0.0378(3) 0.8164(3) 0.4954(3) 0.0889(9) Uani d . 1 . . C
H10 0.0317 0.8467 0.5357 0.107 Uiso calc R 1 . . H
C11 -0.2118(4) 0.8871(4) 0.5020(3) 0.1177(14) Uani d . 1 . . C
H11 -0.2589 0.9634 0.5484 0.141 Uiso calc R 1 . . H
C12 -0.3153(3) 0.8463(4) 0.4413(3) 0.0946(9) Uani d . 1 . . C
H12 -0.4318 0.8957 0.4454 0.114 Uiso calc R 1 . . H
C13 -0.2470(3) 0.7328(3) 0.3748(3) 0.0772(7) Uani d . 1 . . C
H13 -0.3164 0.7050 0.3327 0.093 Uiso calc R 1 . . H
C14 -0.0735(3) 0.6592(3) 0.3702(2) 0.0640(6) Uani d . 1 . . C
H14 -0.0277 0.5801 0.3264 0.077 Uiso calc R 1 . . H
C15 0.2898(3) 0.8422(2) 0.05030(18) 0.0576(5) Uani d . 1 . . C
C16 0.3010(4) 0.9384(3) 0.1211(2) 0.0812(7) Uani d . 1 . . C
H16 0.4020 0.9613 0.1205 0.097 Uiso calc R 1 . . H
C17 0.1566(4) 1.0009(3) 0.1939(3) 0.0927(9) Uani d . 1 . . C
H17 0.1605 1.0665 0.2435 0.111 Uiso calc R 1 . . H
C18 0.0090(3) 0.9668(3) 0.1934(2) 0.0794(8) Uani d . 1 . . C
H18 -0.0877 1.0107 0.2415 0.095 Uiso calc R 1 . . H
C19 0.0029(3) 0.8693(3) 0.1232(2) 0.0775(7) Uani d . 1 . . C
H19 -0.0976 0.8452 0.1247 0.093 Uiso calc R 1 . . H
C20 0.1438(3) 0.8053(3) 0.0494(2) 0.0679(6) Uani d . 1 . . C
H20 0.1396 0.7391 0.0005 0.082 Uiso calc R 1 . . H

loop_
_atom_site_aniso_label
_atom_site_aniso_U_11
_atom_site_aniso_U_22
_atom_site_aniso_U_33
_atom_site_aniso_U_12
_atom_site_aniso_U_13
_atom_site_aniso_U_23
S1' 0.0363(3) 0.0725(4) 0.0713(4) -0.0018(2) -0.0026(2) -0.0183(3)
C2' 0.0370(9) 0.0571(11) 0.0573(11) -0.0085(8) -0.0032(8) -0.0193(9)
N3' 0.0359(7) 0.0644(10) 0.0556(9) -0.0107(7) 0.0010(7) -0.0144(8)
C4' 0.0414(9) 0.0612(11) 0.0568(11) -0.0139(8) 0.0043(8) -0.0208(9)
C5' 0.0392(10) 0.0761(14) 0.0702(14) -0.0119(9) 0.0080(9) -0.0220(11)
O1 0.0670(10) 0.1021(13) 0.0544(9) -0.0268(9) 0.0088(7) -0.0180(8)
N2 0.0642(11) 0.0935(14) 0.0528(10) -0.0181(10) 0.0014(8) -0.0090(10)
N3 0.0509(9) 0.0692(11) 0.0506(9) -0.0164(8) 0.0013(7) -0.0134(8)
C4 0.0468(10) 0.0642(12) 0.0585(12) -0.0182(9) 0.0052(8) -0.0202(9)
C5 0.0539(12) 0.0820(15) 0.0613(13) -0.0261(11) 0.0087(10) -0.0238(11)
O5 0.0568(9) 0.1063(13) 0.0751(11) -0.0240(9) 0.0192(8) -0.0315(10)
N6 0.0390(8) 0.0742(11) 0.0576(10) -0.0054(8) -0.0017(7) -0.0043(8)
N7 0.0363(8) 0.0709(11) 0.0599(10) -0.0112(7) 0.0002(7) -0.0152(8)
C8 0.0470(10) 0.0623(11) 0.0423(9) -0.0135(9) -0.0044(8) -0.0013(8)
O8 0.0591(9) 0.0845(11) 0.0788(11) -0.0152(8) -0.0218(8) -0.0188(9)
C9 0.0465(10) 0.0598(11) 0.0446(10) -0.0083(8) 0.0003(8) -0.0041(8)
C10 0.0654(15) 0.109(2) 0.0853(18) 0.0053(14) -0.0182(13) -0.0501(16)
C11 0.0710(18) 0.145(3) 0.121(3) 0.0252(18) -0.0170(17) -0.084(2)
C12 0.0480(13) 0.110(2) 0.109(2) 0.0087(13) -0.0027(13) -0.0384(18)
C13 0.0467(12) 0.0781(16) 0.106(2) -0.0118(11) -0.0083(12) -0.0218(14)
C14 0.0438(10) 0.0636(12) 0.0825(15) -0.0102(9) -0.0030(10) -0.0179(11)
C15 0.0505(11) 0.0617(12) 0.0525(11) -0.0082(9) 0.0018(8) -0.0070(9)
C16 0.0699(15) 0.0990(19) 0.0783(17) -0.0272(14) 0.0099(12) -0.0343(14)
C17 0.098(2) 0.098(2) 0.0741(17) -0.0163(17) 0.0130(15) -0.0350(16)
C18 0.0654(15) 0.0834(17) 0.0643(14) 0.0005(12) 0.0123(11) 0.0015(13)
C19 0.0540(13) 0.0892(18) 0.0765(16) -0.0138(12) 0.0036(11) 0.0042(14)
C20 0.0590(12) 0.0720(14) 0.0681(14) -0.0162(11) -0.0003(10) -0.0069(11)

loop_
_atom_type_symbol
_atom_type_description
_atom_type_scat_dispersion_real
_atom_type_scat_dispersion_imag
_atom_type_scat_source
C C 0.0181 0.0091 'International Tables Vol C Tables 4.2.6.8 and 6.1.1.4'
H H 0.0000 0.0000 'International Tables Vol C Tables 4.2.6.8 and 6.1.1.4'
N N 0.0311 0.0180 'International Tables Vol C Tables 4.2.6.8 and 6.1.1.4'
O O 0.0492 0.0322 'International Tables Vol C Tables 4.2.6.8 and 6.1.1.4'
S S 0.3331 0.5567 'International Tables Vol C Tables 4.2.6.8 and 6.1.1.4'

loop_
_geom_angle_atom_site_label_1
_geom_angle_atom_site_label_2
_geom_angle_atom_site_label_3
_geom_angle
C5' S1' C2' 88.23(10)
N3' C2' N6 124.48(17)
N3' C2' S1' 115.83(15)
N6 C2' S1' 119.61(16)
C2' N3' C4' 109.53(16)
C5' C4' N3' 115.7(2)
C5' C4' C4 124.61(19)
N3' C4' C4 119.62(18)
C4' C5' S1' 110.64(16)
C4' C5' H5' 124.7
S1' C5' H5' 124.7
N2 O1 C5 111.69(16)
N3 N2 O1 103.30(17)
N2 N3 C4 115.62(17)
N2 N3 C15 114.90(17)
C4 N3 C15 129.40(18)
N3 C4 C5 105.1(2)
N3 C4 C4' 126.59(18)
C5 C4 C4' 128.2(2)
O5 C5 O1 120.5(2)
O5 C5 C4 135.2(2)
O1 C5 C4 104.28(19)
C2' N6 N7 117.30(17)
C2' N6 H6 121.3
N7 N6 H6 121.3
C8 N7 N6 120.84(17)
C8 N7 H7 119.6
N6 N7 H7 119.6
O8 C8 N7 121.57(19)
O8 C8 C9 122.09(19)
N7 C8 C9 116.31(18)
C10 C9 C14 118.9(2)
C10 C9 C8 117.3(2)
C14 C9 C8 123.78(18)
C9 C10 C11 119.8(3)
C9 C10 H10 120.1
C11 C10 H10 120.1
C12 C11 C10 120.9(3)
C12 C11 H11 119.6
C10 C11 H11 119.6
C13 C12 C11 119.7(2)
C13 C12 H12 120.2
C11 C12 H12 120.2
C12 C13 C14 119.7(2)
C12 C13 H13 120.2
C14 C13 H13 120.2
C9 C14 C13 121.0(2)
C9 C14 H14 119.5
C13 C14 H14 119.5
C16 C15 C20 122.7(2)
C16 C15 N3 118.2(2)
C20 C15 N3 119.1(2)
C15 C16 C17 117.7(3)
C15 C16 H16 121.1
C17 C16 H16 121.1
C18 C17 C16 120.5(3)
C18 C17 H17 119.7
C16 C17 H17 119.7
C19 C18 C17 120.2(2)
C19 C18 H18 119.9
C17 C18 H18 119.9
C18 C19 C20 120.8(3)
C18 C19 H19 119.6
C20 C19 H19 119.6
C15 C20 C19 118.0(2)
C15 C20 H20 121.0
C19 C20 H20 121.0

loop_
_geom_bond_atom_site_label_1
_geom_bond_atom_site_label_2
_geom_bond_site_symmetry_2
_geom_bond_distance
_geom_bond_publ_flag
S1' C5' . 1.714(3) ?
S1' C2' . 1.7446(19) ?
C2' N3' . 1.296(3) ?
C2' N6 . 1.365(3) ?
N3' C4' . 1.385(2) ?
C4' C5' . 1.356(3) ?
C4' C4 . 1.443(3) ?
C5' H5' . 0.93 ?
O1 N2 . 1.380(2) ?
O1 C5 . 1.391(3) ?
N2 N3 . 1.319(3) ?
N3 C4 . 1.344(3) ?
N3 C15 . 1.457(3) ?
C4 C5 . 1.423(3) ?
C5 O5 . 1.210(3) ?
N6 N7 . 1.387(2) ?
N6 H6 . 0.86 ?
N7 C8 . 1.345(3) ?
N7 H7 . 0.86 ?
C8 O8 . 1.221(2) ?
C8 C9 . 1.492(3) ?
C9 C10 . 1.374(3) ?
C9 C14 . 1.375(3) ?
C10 C11 . 1.383(4) ?
C10 H10 . 0.93 ?
C11 C12 . 1.367(4) ?
C11 H11 . 0.93 ?
C12 C13 . 1.364(4) ?
C12 H12 . 0.93 ?
C13 C14 . 1.385(3) ?
C13 H13 . 0.93 ?
C14 H14 . 0.93 ?
C15 C16 . 1.363(3) ?
C15 C20 . 1.367(3) ?
C16 C17 . 1.388(4) ?
C16 H16 . 0.93 ?
C17 C18 . 1.365(4) ?
C17 H17 . 0.93 ?
C18 C19 . 1.354(4) ?
C18 H18 . 0.93 ?
C19 C20 . 1.380(3) ?
C19 H19 . 0.93 ?
C20 H20 . 0.93 ?

loop_
_geom_hbond_atom_site_label_D
_geom_hbond_atom_site_label_H
_geom_hbond_atom_site_label_A
_geom_hbond_site_symmetry_A
_geom_hbond_distance_DH
_geom_hbond_distance_HA
_geom_hbond_distance_DA
_geom_hbond_angle_DHA
N6 H6 O8 2_666 0.86 2.12 2.827(2) 139
N7 H7 O5 2_665 0.86 2.48 3.185(3) 140
C5' H5' O5 2_765 0.93 2.58 3.144(3) 120

loop_
_geom_torsion_atom_site_label_1
_geom_torsion_atom_site_label_2
_geom_torsion_atom_site_label_3
_geom_torsion_atom_site_label_4
_geom_torsion
C5' S1' C2' N3' 1.04(16)
C5' S1' C2' N6 177.97(18)
N6 C2' N3' C4' -177.57(18)
S1' C2' N3' C4' -0.8(2)
C2' N3' C4' C5' 0.0(2)
C2' N3' C4' C4 178.47(17)
N3' C4' C5' S1' 0.7(2)
C4 C4' C5' S1' -177.61(16)
C2' S1' C5' C4' -0.93(17)
C5 O1 N2 N3 0.4(2)
O1 N2 N3 C4 -0.2(2)
O1 N2 N3 C15 176.71(18)
N2 N3 C4 C5 -0.1(2)
C15 N3 C4 C5 -176.5(2)
N2 N3 C4 C4' -176.17(19)
C15 N3 C4 C4' 7.5(3)
C5' C4' C4 N3 -163.0(2)
N3' C4' C4 N3 18.7(3)
C5' C4' C4 C5 21.8(3)
N3' C4' C4 C5 -156.5(2)
N2 O1 C5 O5 179.7(2)
N2 O1 C5 C4 -0.5(2)
N3 C4 C5 O5 -179.9(3)
C4' C4 C5 O5 -3.9(4)
N3 C4 C5 O1 0.3(2)
C4' C4 C5 O1 176.33(19)
N3' C2' N6 N7 -8.8(3)
S1' C2' N6 N7 174.58(14)
C2' N6 N7 C8 -88.2(2)
N6 N7 C8 O8 -2.6(3)
N6 N7 C8 C9 179.31(17)
O8 C8 C9 C10 -6.0(3)
N7 C8 C9 C10 172.1(2)
O8 C8 C9 C14 172.6(2)
N7 C8 C9 C14 -9.3(3)
C14 C9 C10 C11 0.4(5)
C8 C9 C10 C11 179.0(3)
C9 C10 C11 C12 -1.6(6)
C10 C11 C12 C13 1.1(6)
C11 C12 C13 C14 0.6(5)
C10 C9 C14 C13 1.3(4)
C8 C9 C14 C13 -177.3(2)
C12 C13 C14 C9 -1.8(4)
N2 N3 C15 C16 -99.3(3)
C4 N3 C15 C16 77.1(3)
N2 N3 C15 C20 77.6(3)
C4 N3 C15 C20 -106.0(3)
C20 C15 C16 C17 -0.4(4)
N3 C15 C16 C17 176.4(2)
C15 C16 C17 C18 -0.3(5)
C16 C17 C18 C19 1.2(5)
C17 C18 C19 C20 -1.4(4)
C16 C15 C20 C19 0.3(4)
N3 C15 C20 C19 -176.5(2)
C18 C19 C20 C15 0.7(4)
